data_4115138
loop_
_publ_author_name
'Axel G. Griesbeck'
'Thomas Heinrich'
'Michael Oelgem\"oller'
'Johann Lex'
'Arne Molis'

_publ_section_title
;
 A Photochemical Route for Efficient Cyclopeptide Formation with a Minimum
 of Protection and Activation Chemistry
;
_journal_name_full 'Journal of the American Chemical Society'
_journal_page_first 10972
_journal_page_last 10973
_journal_paper_doi 10.1021/ja025804o
_journal_volume 124
_journal_year 2002
_chemical_formula_sum 'C15 H18 N2 O3'
_chemical_formula_weight 274.31
_chemical_melting_point 386(1)
_chemical_name_systematic
; 
 4b-Hydroxy-4b,6,7,8,9,10-hexahydro-5H-10,12a-diaza- 
 cyclodeca[a]indene-11,13-dione, C15 H18 N2 O3
;
_space_group_IT_number 14
_symmetry_cell_setting monoclinic
_symmetry_space_group_name_Hall '-P 2ybc'
_symmetry_space_group_name_H-M 'P 1 21/c 1'
_atom_sites_solution_hydrogens geom
_atom_sites_solution_primary direct
_atom_sites_solution_secondary difmap
_audit_creation_method SHELXL-97
_cell_angle_alpha 90.00
_cell_angle_beta 111.48(1)
_cell_angle_gamma 90.00
_cell_formula_units_Z 8
_cell_length_a 19.081(1)
_cell_length_b 11.196(1)
_cell_length_c 13.965(1)
_cell_measurement_reflns_used 6011
_cell_measurement_temperature 293(2)
_cell_measurement_theta_max 26.99
_cell_measurement_theta_min 1.15
_cell_volume 2776.1(4)
_computing_cell_refinement 'Nonius DENZO'
_computing_data_collection 'Nonius COLLECT'
_computing_data_reduction 'Nonius DENZO'
_computing_publication_material 'SHELXl-97 (Sheldrick, 1997)'
_computing_structure_refinement 'SHELXL-97 (Sheldrick, 1997)'
_computing_structure_solution 'SHELXS-97 (Sheldrick, 1997)'
_diffrn_ambient_temperature 293(2)
_diffrn_measured_fraction_theta_full 0.991
_diffrn_measured_fraction_theta_max 0.991
_diffrn_measurement_device_type 'Nonius KappaCCD'
_diffrn_measurement_method Phi/Omega-scans
_diffrn_radiation_monochromator graphite
_diffrn_radiation_source 'fine-focus sealed tube'
_diffrn_radiation_type MoK\a
_diffrn_radiation_wavelength 0.71073
_diffrn_reflns_av_R_equivalents 0.0428
_diffrn_reflns_av_sigmaI/netI 0.0516
_diffrn_reflns_limit_h_max 24
_diffrn_reflns_limit_h_min -24
_diffrn_reflns_limit_k_max 13
_diffrn_reflns_limit_k_min -14
_diffrn_reflns_limit_l_max 17
_diffrn_reflns_limit_l_min -17
_diffrn_reflns_number 11770
_diffrn_reflns_theta_full 26.99
_diffrn_reflns_theta_max 26.99
_diffrn_reflns_theta_min 1.15
_exptl_absorpt_coefficient_mu 0.092
_exptl_absorpt_correction_type none
_exptl_crystal_colour colourless
_exptl_crystal_density_diffrn 1.313
_exptl_crystal_description prism
_exptl_crystal_F_000 1168
_exptl_crystal_size_max 0.20
_exptl_crystal_size_mid 0.10
_exptl_crystal_size_min 0.10
_refine_diff_density_max 0.286
_refine_diff_density_min -0.350
_refine_diff_density_rms 0.059
_refine_ls_extinction_coef 0.0122(12)
_refine_ls_extinction_expression Fc^*^=kFc[1+0.001xFc^2^\l^3^/sin(2\q)]^-1/4^
_refine_ls_extinction_method SHELXL
_refine_ls_goodness_of_fit_ref 1.100
_refine_ls_hydrogen_treatment mixed
_refine_ls_matrix_type full
_refine_ls_number_parameters 500
_refine_ls_number_reflns 6011
_refine_ls_number_restraints 0
_refine_ls_restrained_S_all 1.100
_refine_ls_R_factor_all 0.1377
_refine_ls_R_factor_gt 0.0653
_refine_ls_shift/su_max 0.884
_refine_ls_shift/su_mean 0.062
_refine_ls_structure_factor_coef Fsqd
_refine_ls_weighting_details 'calc w=1/[\s^2^(Fo^2^)+(0.0710P)^2^+1.7900P] where P=(Fo^2^+2Fc^2^)/3'
_refine_ls_weighting_scheme calc
_refine_ls_wR_factor_gt 0.1534
_refine_ls_wR_factor_ref 0.2027
_reflns_number_gt 3208
_reflns_number_total 6011
_reflns_threshold_expression >2sigma(I)
_cod_data_source_file ja025804o_s2_2.cif
_cod_data_source_block 1b
_cod_original_cell_volume 2776.1(3)
_cod_database_code 4115138

loop_
_symmetry_equiv_pos_as_xyz
'x, y, z'
'x, -y+1/2, z+1/2'
'-x, -y, -z'
'-x, y-1/2, -z-1/2'

loop_
_atom_site_label
_atom_site_type_symbol
_atom_site_fract_x
_atom_site_fract_y
_atom_site_fract_z
_atom_site_U_iso_or_equiv
_atom_site_adp_type
_atom_site_occupancy
_atom_site_symmetry_multiplicity
_atom_site_calc_flag
C1 C -0.1289(3) 0.3283(5) 0.3912(6) 0.0747(18) Uani 1 1 d
H1 H -0.157(3) 0.346(5) 0.446(4) 0.079(16) Uiso 1 1 d
C2 C -0.1577(4) 0.3030(6) 0.2880(6) 0.086(2) Uani 1 1 d
H2 H -0.214(4) 0.295(6) 0.256(5) 0.10(2) Uiso 1 1 d
C3 C -0.1106(4) 0.2872(6) 0.2309(7) 0.089(2) Uani 1 1 d
H3 H -0.144(3) 0.275(5) 0.149(5) 0.071(16) Uiso 1 1 d
C4 C -0.0342(3) 0.2927(6) 0.2791(5) 0.0759(17) Uani 1 1 d
H4 H -0.002(4) 0.279(6) 0.239(6) 0.11(3) Uiso 1 1 d
C4A C -0.0046(3) 0.3163(4) 0.3830(4) 0.0559(13) Uani 1 1 d
C4B C 0.0765(3) 0.3211(4) 0.4540(4) 0.0549(12) Uani 1 1 d
C5 C 0.1201(3) 0.2024(5) 0.4613(5) 0.0629(14) Uani 1 1 d
H5A H 0.126(4) 0.208(7) 0.393(6) 0.14(3) Uiso 1 1 d
H5B H 0.167(3) 0.214(5) 0.522(5) 0.077(18) Uiso 1 1 d
C6 C 0.0779(3) 0.0909(5) 0.4740(5) 0.0668(15) Uani 1 1 d
H6A H 0.040(3) 0.061(4) 0.399(4) 0.057(13) Uiso 1 1 d
H6B H 0.042(3) 0.117(5) 0.520(4) 0.073(16) Uiso 1 1 d
C7 C 0.1304(4) -0.0135(5) 0.5259(6) 0.0784(18) Uani 1 1 d
H7A H 0.090(5) -0.092(8) 0.533(7) 0.17(4) Uiso 1 1 d
H7B H 0.164(4) -0.037(6) 0.486(5) 0.11(2) Uiso 1 1 d
C8 C 0.1869(4) 0.0089(6) 0.6351(6) 0.0770(18) Uani 1 1 d
H8A H 0.235(4) 0.051(6) 0.636(6) 0.12(2) Uiso 1 1 d
H8B H 0.217(3) -0.071(5) 0.669(4) 0.080(16) Uiso 1 1 d
C9 C 0.1547(4) 0.0485(6) 0.7137(6) 0.0789(18) Uani 1 1 d
H9A H 0.106(3) -0.002(5) 0.709(5) 0.092(19) Uiso 1 1 d
H9B H 0.193(3) 0.052(5) 0.792(5) 0.09(2) Uiso 1 1 d
N10 N 0.12296(19) 0.1685(3) 0.6867(3) 0.0492(10) Uani 1 1 d
H10 H 0.0751 0.1792 0.6598 0.040 Uiso 1 1 calc
C11 C 0.1702(3) 0.2608(5) 0.7048(5) 0.0614(15) Uani 1 1 d
C12 C 0.1322(4) 0.3717(5) 0.6484(5) 0.0644(15) Uani 1 1 d
H12A H 0.107(4) 0.378(7) 0.693(5) 0.11(3) Uiso 1 1 d
H12B H 0.169(3) 0.412(5) 0.634(4) 0.082(19) Uiso 1 1 d
N12A N 0.0691(2) 0.3503(4) 0.5535(3) 0.0514(10) Uani 1 1 d
C13 C -0.0031(3) 0.3630(4) 0.5453(4) 0.0558(12) Uani 1 1 d
C13A C -0.0510(3) 0.3358(4) 0.4380(4) 0.0551(12) Uani 1 1 d
O1 O 0.1199(2) 0.4100(3) 0.4301(3) 0.0671(10) Uani 1 1 d
H1O H 0.083(3) 0.493(5) 0.396(5) 0.093(19) Uiso 1 1 d
O2 O 0.2353(2) 0.2556(4) 0.7581(4) 0.0897(15) Uani 1 1 d
O3 O -0.0244(2) 0.3928(3) 0.6160(3) 0.0749(12) Uani 1 1 d
C21 C 0.6316(3) 0.8370(5) 0.0228(6) 0.0704(17) Uani 1 1 d
H21 H 0.666(3) 0.841(5) 0.089(5) 0.082(19) Uiso 1 1 d
C22 C 0.6636(4) 0.8144(6) -0.0519(8) 0.092(2) Uani 1 1 d
H22 H 0.721(5) 0.825(7) -0.011(7) 0.16(3) Uiso 1 1 d
C23 C 0.6200(4) 0.7962(6) -0.1530(8) 0.090(2) Uani 1 1 d
H23 H 0.636(5) 0.786(9) -0.222(8) 0.19(4) Uiso 1 1 d
C24 C 0.5416(4) 0.7987(5) -0.1885(6) 0.0758(17) Uani 1 1 d
H24 H 0.509(4) 0.769(8) -0.261(7) 0.13(3) Uiso 1 1 d
C24A C 0.5094(3) 0.8193(4) -0.1148(4) 0.0595(13) Uani 1 1 d
C24B C 0.4270(3) 0.8227(4) -0.1307(4) 0.0558(12) Uani 1 1 d
C25 C 0.3861(3) 0.7052(5) -0.1684(5) 0.0608(13) Uani 1 1 d
H25A H 0.327(3) 0.717(4) -0.166(4) 0.054(13) Uiso 1 1 d
H25B H 0.370(3) 0.699(5) -0.251(5) 0.083(17) Uiso 1 1 d
C26 C 0.4263(3) 0.5914(5) -0.1187(5) 0.0690(15) Uani 1 1 d
H26A H 0.467(4) 0.572(6) -0.150(5) 0.11(2) Uiso 1 1 d
H26B H 0.464(3) 0.603(4) -0.034(4) 0.067(15) Uiso 1 1 d
C27 C 0.3753(4) 0.4867(6) -0.1218(6) 0.0808(18) Uani 1 1 d
H27A H 0.410(3) 0.413(5) -0.092(4) 0.076(16) Uiso 1 1 d
H27B H 0.343(3) 0.477(5) -0.202(5) 0.081(17) Uiso 1 1 d
C28 C 0.3190(4) 0.5020(6) -0.0677(6) 0.0756(17) Uani 1 1 d
H28A H 0.279(3) 0.563(5) -0.103(4) 0.080(16) Uiso 1 1 d
H28B H 0.285(3) 0.417(5) -0.073(4) 0.084(17) Uiso 1 1 d
C29 C 0.3531(4) 0.5400(6) 0.0445(6) 0.0790(18) Uani 1 1 d
H29A H 0.306(4) 0.532(6) 0.072(5) 0.12(2) Uiso 1 1 d
H29B H 0.398(3) 0.488(5) 0.077(4) 0.071(16) Uiso 1 1 d
N30 N 0.38239(19) 0.6602(3) 0.0501(3) 0.0489(10) Uani 1 1 d
H30 H 0.4300 0.6727 0.0688 0.040 Uiso 1 1 calc
C31 C 0.3346(4) 0.7498(5) 0.0261(5) 0.0675(17) Uani 1 1 d
C32 C 0.3685(3) 0.8638(5) 0.0059(5) 0.0642(15) Uani 1 1 d
H32A H 0.317(4) 0.909(7) -0.063(6) 0.14(3) Uiso 1 1 d
H32B H 0.384(3) 0.907(4) 0.073(4) 0.062(15) Uiso 1 1 d
N32A N 0.4326(2) 0.8486(4) -0.0230(3) 0.0548(10) Uani 1 1 d
C33 C 0.5041(3) 0.8598(4) 0.0437(4) 0.0543(12) Uani 1 1 d
C33A C 0.5536(3) 0.8385(4) -0.0127(4) 0.0534(12) Uani 1 1 d
O21 O 0.3857(2) 0.9121(4) -0.1970(3) 0.0685(11) Uani 1 1 d
H21O H 0.400(6) 1.017(11) -0.169(8) 0.23(4) Uiso 1 1 d
O22 O 0.2687(2) 0.7421(4) 0.0156(4) 0.0935(16) Uani 1 1 d
O23 O 0.5216(2) 0.8879(3) 0.1362(3) 0.0722(11) Uani 1 1 d

loop_
_atom_site_aniso_label
_atom_site_aniso_U_11
_atom_site_aniso_U_22
_atom_site_aniso_U_33
_atom_site_aniso_U_23
_atom_site_aniso_U_13
_atom_site_aniso_U_12
C1 0.047(3) 0.064(4) 0.109(5) 0.021(3) 0.024(3) 0.004(3)
C2 0.056(3) 0.069(4) 0.100(6) 0.008(3) -0.012(4) -0.005(3)
C3 0.081(5) 0.076(4) 0.086(5) 0.000(4) 0.004(4) 0.006(3)
C4 0.069(4) 0.081(4) 0.065(4) -0.014(3) 0.010(3) 0.010(3)
C4A 0.055(3) 0.055(3) 0.054(3) -0.004(2) 0.017(2) 0.006(2)
C4B 0.053(3) 0.057(3) 0.061(3) -0.001(2) 0.028(3) 0.000(2)
C5 0.055(3) 0.062(3) 0.076(4) -0.001(3) 0.029(3) 0.006(3)
C6 0.059(3) 0.049(3) 0.089(4) -0.007(3) 0.023(3) 0.001(2)
C7 0.067(4) 0.056(3) 0.107(5) -0.006(3) 0.026(4) 0.009(3)
C8 0.069(4) 0.066(4) 0.103(5) 0.011(3) 0.040(4) 0.020(3)
C9 0.078(4) 0.062(4) 0.102(6) 0.019(3) 0.039(4) 0.020(3)
N10 0.0413(19) 0.043(2) 0.064(3) 0.0079(18) 0.0211(19) 0.0088(16)
C11 0.057(3) 0.060(4) 0.065(4) 0.003(2) 0.020(3) 0.004(2)
C12 0.062(4) 0.062(4) 0.059(4) -0.007(3) 0.011(3) -0.003(3)
N12A 0.044(2) 0.060(2) 0.050(2) -0.0027(18) 0.0168(18) 0.0049(18)
C13 0.059(3) 0.050(3) 0.065(3) 0.009(2) 0.030(3) 0.007(2)
C13A 0.043(2) 0.058(3) 0.063(3) 0.008(2) 0.018(2) 0.005(2)
O1 0.066(2) 0.067(2) 0.078(3) 0.008(2) 0.038(2) 0.0005(18)
O2 0.066(3) 0.090(3) 0.084(3) 0.003(2) -0.008(3) 0.006(2)
O3 0.091(3) 0.078(3) 0.074(3) 0.016(2) 0.051(2) 0.021(2)
C21 0.053(3) 0.054(3) 0.093(5) 0.016(3) 0.014(3) 0.001(3)
C22 0.063(4) 0.073(4) 0.149(8) 0.019(4) 0.047(5) 0.012(3)
C23 0.076(4) 0.078(4) 0.132(7) 0.001(5) 0.058(5) 0.006(3)
C24 0.093(5) 0.066(4) 0.086(5) -0.013(3) 0.054(4) -0.009(3)
C24A 0.057(3) 0.053(3) 0.067(4) -0.001(2) 0.022(3) 0.000(2)
C24B 0.057(3) 0.055(3) 0.047(3) 0.000(2) 0.009(2) -0.003(2)
C25 0.057(3) 0.061(3) 0.057(3) -0.002(3) 0.011(3) -0.006(2)
C26 0.063(3) 0.062(3) 0.080(4) -0.004(3) 0.024(3) -0.002(3)
C27 0.080(4) 0.058(4) 0.097(5) -0.007(3) 0.022(4) -0.007(3)
C28 0.065(4) 0.057(4) 0.102(5) 0.009(3) 0.027(3) -0.007(3)
C29 0.077(4) 0.068(4) 0.091(5) 0.013(3) 0.030(4) -0.010(3)
N30 0.0334(19) 0.045(2) 0.066(3) 0.0062(18) 0.0155(18) -0.0050(16)
C31 0.062(4) 0.074(4) 0.076(4) -0.002(3) 0.036(3) -0.012(3)
C32 0.061(3) 0.060(3) 0.084(4) -0.008(3) 0.041(3) -0.004(3)
N32A 0.048(2) 0.058(2) 0.056(3) -0.0048(19) 0.016(2) -0.0052(19)
C33 0.056(3) 0.044(3) 0.056(3) 0.005(2) 0.013(2) -0.004(2)
C33A 0.051(3) 0.045(3) 0.060(3) 0.004(2) 0.015(2) 0.003(2)
O21 0.065(2) 0.065(2) 0.061(2) 0.0115(18) 0.0063(18) 0.0022(18)
O22 0.062(2) 0.091(3) 0.139(5) 0.007(3) 0.050(3) -0.008(2)
O23 0.094(3) 0.067(2) 0.049(2) 0.0003(17) 0.019(2) -0.021(2)

loop_
_atom_type_symbol
_atom_type_description
_atom_type_scat_dispersion_real
_atom_type_scat_dispersion_imag
_atom_type_scat_source
C C 0.0033 0.0016 'International Tables Vol C Tables 4.2.6.8 and 6.1.1.4'
H H 0.0000 0.0000 'International Tables Vol C Tables 4.2.6.8 and 6.1.1.4'
N N 0.0061 0.0033 'International Tables Vol C Tables 4.2.6.8 and 6.1.1.4'
O O 0.0106 0.0060 'International Tables Vol C Tables 4.2.6.8 and 6.1.1.4'

loop_
_geom_angle_atom_site_label_1
_geom_angle_atom_site_label_2
_geom_angle_atom_site_label_3
_geom_angle
C2 C1 C13A 117.1(7)
C1 C2 C3 121.6(6)
C4 C3 C2 120.1(7)
C3 C4 C4A 118.7(7)
C13A C4A C4 121.1(5)
C13A C4A C4B 110.0(4)
C4 C4A C4B 128.9(5)
O1 C4B N12A 109.4(4)
O1 C4B C4A 114.9(4)
N12A C4B C4A 101.3(4)
O1 C4B C5 105.9(4)
N12A C4B C5 111.1(4)
C4A C4B C5 114.2(4)
C6 C5 C4B 114.5(5)
C5 C6 C7 113.2(5)
C8 C7 C6 116.4(5)
C9 C8 C7 116.6(6)
N10 C9 C8 108.8(5)
C11 N10 C9 118.3(4)
O2 C11 N10 124.0(5)
O2 C11 C12 123.9(5)
N10 C11 C12 112.1(5)
N12A C12 C11 115.0(5)
C13 N12A C12 122.9(5)
C13 N12A C4B 112.9(4)
C12 N12A C4B 124.1(4)
O3 C13 N12A 125.6(5)
O3 C13 C13A 127.0(5)
N12A C13 C13A 107.5(4)
C4A C13A C1 121.4(6)
C4A C13A C13 108.2(4)
C1 C13A C13 130.5(6)
C33A C21 C22 115.9(7)
C23 C22 C21 121.7(6)
C22 C23 C24 122.2(7)
C23 C24 C24A 116.5(7)
C33A C24A C24 121.2(5)
C33A C24A C24B 110.9(4)
C24 C24A C24B 127.8(5)
O21 C24B N32A 110.1(4)
O21 C24B C25 107.3(4)
N32A C24B C25 110.7(4)
O21 C24B C24A 114.9(4)
N32A C24B C24A 99.9(4)
C25 C24B C24A 113.9(4)
C26 C25 C24B 117.2(5)
C25 C26 C27 115.1(5)
C26 C27 C28 117.3(5)
C29 C28 C27 115.2(6)
N30 C29 C28 109.1(5)
C31 N30 C29 118.5(4)
O22 C31 N30 124.6(5)
O22 C31 C32 122.3(6)
N30 C31 C32 112.9(5)
N32A C32 C31 114.9(5)
C33 N32A C32 123.2(5)
C33 N32A C24B 113.2(4)
C32 N32A C24B 123.6(4)
O23 C33 N32A 123.8(5)
O23 C33 C33A 128.4(5)
N32A C33 C33A 107.7(4)
C21 C33A C24A 122.4(5)
C21 C33A C33 129.3(5)
C24A C33A C33 108.2(4)

loop_
_geom_bond_atom_site_label_1
_geom_bond_atom_site_label_2
_geom_bond_distance
C1 C2 1.371(10)
C1 C13A 1.390(7)
C2 C3 1.415(10)
C3 C4 1.365(8)
C4 C4A 1.375(7)
C4A C13A 1.385(7)
C4A C4B 1.504(7)
C4B O1 1.410(6)
C4B N12A 1.485(6)
C4B C5 1.551(7)
C5 C6 1.531(8)
C6 C7 1.537(8)
C7 C8 1.532(9)
C8 C9 1.507(9)
C9 N10 1.466(7)
N10 C11 1.333(7)
C11 O2 1.193(6)
C11 C12 1.508(8)
C12 N12A 1.447(7)
N12A C13 1.346(6)
C13 O3 1.245(6)
C13 C13A 1.473(7)
C21 C33A 1.387(7)
C21 C22 1.411(10)
C22 C23 1.367(11)
C23 C24 1.392(9)
C24 C24A 1.398(8)
C24A C33A 1.383(7)
C24A C24B 1.505(7)
C24B O21 1.396(6)
C24B N32A 1.498(7)
C24B C25 1.522(7)
C25 C26 1.518(8)
C26 C27 1.514(8)
C27 C28 1.533(9)
C28 C29 1.520(9)
C29 N30 1.448(7)
N30 C31 1.314(7)
C31 O22 1.213(7)
C31 C32 1.504(8)
C32 N32A 1.431(6)
N32A C33 1.348(6)
C33 O23 1.249(6)
C33 C33A 1.453(7)
